data_4509129
loop_
_publ_author_name
'Gussenhoven, Emily M.'
'Jevric, Martyn'
'Olmstead, Marilyn M.'
'Fettinger, James C.'
'Mascal, Mark'
'Balch, Alan L.'

_publ_section_title
;
 Crystal Packing in Planar Platinum(II) and Palladium(II) Complexes.
 Hydrogen-Bond-Mediated Supramolecular Assembly of Ten Wedge-Shaped
 Molecules into a Cyclic Array
;
_journal_issue 4
_journal_name_full 'Crystal Growth &amp; Design'
_journal_page_first 1786
_journal_paper_doi 10.1021/cg800906x
_journal_volume 9
_journal_year 2009
_chemical_formula_moiety '3(C10 H18 Cl2 N2 Pt), 2(C H2 Cl2)'
_chemical_formula_sum 'C32 H58 Cl10 N6 Pt3'
_chemical_formula_weight 1466.61
_chemical_name_common 3[PtCl2(ATQA-CH2NH2)].2(CH2Cl2)
_chemical_name_systematic
; 
 ? 
;
_space_group_IT_number 14
_symmetry_cell_setting monoclinic
_symmetry_space_group_name_Hall '-P 2yn'
_symmetry_space_group_name_H-M 'P 1 21/n 1'
_atom_sites_solution_hydrogens geom
_atom_sites_solution_primary direct
_atom_sites_solution_secondary difmap
_audit_creation_method SHELXL-97
_cell_angle_alpha 90.00
_cell_angle_beta 95.554(2)
_cell_angle_gamma 90.00
_cell_formula_units_Z 4
_cell_length_a 14.2780(19)
_cell_length_b 12.3927(16)
_cell_length_c 24.519(3)
_cell_measurement_reflns_used 1024
_cell_measurement_temperature 90(2)
_cell_measurement_theta_max 30.0
_cell_measurement_theta_min 2.2
_cell_volume 4318.1(10)
_computing_cell_refinement 'SAINT (Bruker, 2007)'
_computing_data_collection 'SMART (Bruker, 2007)'
_computing_data_reduction 'SAINT (Bruker, 2007)'
_computing_molecular_graphics 'SHELXLTL (Sheldrick, 2008)'
_computing_publication_material 'SHELXL-97 (Sheldrick, 2008)'
_computing_structure_refinement 'SHELXL-97 (Sheldrick, 2008)'
_computing_structure_solution 'SHELXS-97 (Sheldrick, 2008)'
_diffrn_ambient_temperature 90(2)
_diffrn_detector_area_resol_mean 8.3
_diffrn_measured_fraction_theta_full 0.999
_diffrn_measured_fraction_theta_max 0.999
_diffrn_measurement_device_type 'Bruker SMART 1000'
_diffrn_measurement_method \w
_diffrn_radiation_monochromator graphite
_diffrn_radiation_source 'fine-focus sealed tube'
_diffrn_radiation_type MoK\a
_diffrn_radiation_wavelength 0.71073
_diffrn_reflns_av_R_equivalents 0.0495
_diffrn_reflns_av_sigmaI/netI 0.0400
_diffrn_reflns_limit_h_max 18
_diffrn_reflns_limit_h_min -18
_diffrn_reflns_limit_k_max 16
_diffrn_reflns_limit_k_min -16
_diffrn_reflns_limit_l_max 31
_diffrn_reflns_limit_l_min -31
_diffrn_reflns_number 47519
_diffrn_reflns_theta_full 27.49
_diffrn_reflns_theta_max 27.49
_diffrn_reflns_theta_min 1.59
_exptl_absorpt_coefficient_mu 10.347
_exptl_absorpt_correction_T_max 0.576
_exptl_absorpt_correction_T_min 0.199
_exptl_absorpt_correction_type multi-scan
_exptl_absorpt_process_details 'SADABS (Sheldrick, 1996)'
_exptl_crystal_colour yellow
_exptl_crystal_density_diffrn 2.256
_exptl_crystal_density_method 'not measured'
_exptl_crystal_description needle
_exptl_crystal_F_000 2784
_exptl_crystal_size_max 0.23
_exptl_crystal_size_mid 0.11
_exptl_crystal_size_min 0.06
_refine_diff_density_max 1.461
_refine_diff_density_min -2.116
_refine_diff_density_rms 0.207
_refine_ls_extinction_method none
_refine_ls_goodness_of_fit_ref 1.079
_refine_ls_hydrogen_treatment constr
_refine_ls_matrix_type full
_refine_ls_number_parameters 469
_refine_ls_number_reflns 9905
_refine_ls_number_restraints 16
_refine_ls_restrained_S_all 1.078
_refine_ls_R_factor_all 0.0539
_refine_ls_R_factor_gt 0.0287
_refine_ls_shift/su_max 0.004
_refine_ls_shift/su_mean 0.000
_refine_ls_structure_factor_coef Fsqd
_refine_ls_weighting_details 'calc w=1/[\s^2^(Fo^2^)+(0.0218P)^2^+20.5933P] where P=(Fo^2^+2Fc^2^)/3'
_refine_ls_weighting_scheme calc
_refine_ls_wR_factor_gt 0.0586
_refine_ls_wR_factor_ref 0.0704
_reflns_number_gt 7496
_reflns_number_total 9905
_reflns_threshold_expression I>2\s(I)
_cod_data_source_file cg800906xsup3.cif
_cod_data_source_block emg47
_cod_original_sg_symbol_H-M 'P 21/n'
_cod_database_code 4509129

loop_
_symmetry_equiv_pos_as_xyz
'x, y, z'
'-x+1/2, y+1/2, -z+1/2'
'-x, -y, -z'
'x-1/2, -y-1/2, z-1/2'

loop_
_atom_site_label
_atom_site_type_symbol
_atom_site_fract_x
_atom_site_fract_y
_atom_site_fract_z
_atom_site_U_iso_or_equiv
_atom_site_adp_type
_atom_site_occupancy
_atom_site_symmetry_multiplicity
_atom_site_calc_flag
_atom_site_refinement_flags
_atom_site_disorder_assembly
_atom_site_disorder_group
Pt1 Pt 0.624596(15) 0.428765(18) 0.668339(8) 0.01266(6) Uani 1 1 d . . .
Pt2 Pt 0.883702(15) 0.422279(18) 0.597547(8) 0.01284(6) Uani 1 1 d . . .
Pt3 Pt 0.505257(16) 0.418095(19) 0.821032(9) 0.01669(6) Uani 1 1 d . . .
Cl1 Cl 0.69641(10) 0.58942(12) 0.69531(6) 0.0187(3) Uani 1 1 d . . .
Cl2 Cl 0.50147(10) 0.52344(12) 0.62173(6) 0.0177(3) Uani 1 1 d . . .
Cl3 Cl 0.96192(11) 0.38972(13) 0.68278(6) 0.0211(3) Uani 1 1 d . . .
Cl4 Cl 0.89523(11) 0.24140(12) 0.57404(6) 0.0231(3) Uani 1 1 d . . .
Cl5 Cl 0.66172(11) 0.36668(14) 0.83653(6) 0.0237(3) Uani 1 1 d . . .
Cl6 Cl 0.45131(11) 0.24994(13) 0.84544(7) 0.0262(4) Uani 1 1 d . . .
Cl7 Cl 0.55426(14) -0.15079(13) 0.68553(6) 0.0305(4) Uani 1 1 d . . .
Cl8 Cl 0.50237(15) -0.13937(16) 0.56726(8) 0.0420(5) Uani 1 1 d . . .
Cl9 Cl 1.06756(18) 0.1118(2) 0.50379(10) 0.0609(6) Uani 1 1 d . . .
Cl10 Cl 1.26378(19) 0.0630(2) 0.48598(9) 0.0589(6) Uani 1 1 d . . .
N1 N 0.5667(4) 0.2791(4) 0.65054(19) 0.0161(10) Uani 1 1 d . . .
N2 N 0.7298(3) 0.3438(4) 0.70946(19) 0.0163(11) Uani 1 1 d . . .
H2A H 0.7863 0.3783 0.7071 0.020 Uiso 1 1 calc R . .
H2B H 0.7196 0.3387 0.7459 0.020 Uiso 1 1 calc R . .
N3 N 0.8093(3) 0.4671(4) 0.52407(19) 0.0137(10) Uani 1 1 d . . .
N4 N 0.8749(3) 0.5803(4) 0.61658(18) 0.0142(10) Uani 1 1 d . . .
H4A H 0.8221 0.5928 0.6344 0.017 Uiso 1 1 calc R . .
H4B H 0.9269 0.6009 0.6393 0.017 Uiso 1 1 calc R . .
N5 N 0.3700(4) 0.4775(4) 0.8071(2) 0.0184(11) Uani 1 1 d . A .
N6 N 0.5449(4) 0.5688(4) 0.7995(2) 0.0212(11) Uani 1 1 d . A .
H6A H 0.5569 0.6110 0.8303 0.025 Uiso 1 1 calc R . .
H6B H 0.5989 0.5652 0.7819 0.025 Uiso 1 1 calc R . .
C1 C 0.6336(4) 0.1887(5) 0.6744(2) 0.0192(13) Uani 1 1 d . . .
C2 C 0.5887(4) 0.1521(5) 0.7254(2) 0.0198(13) Uani 1 1 d . . .
H2C H 0.6069 0.0771 0.7354 0.024 Uiso 1 1 calc R . .
H2D H 0.6072 0.2000 0.7570 0.024 Uiso 1 1 calc R . .
C3 C 0.4836(4) 0.1602(5) 0.7082(3) 0.0223(14) Uani 1 1 d . . .
H3A H 0.4471 0.1611 0.7405 0.027 Uiso 1 1 calc R . .
H3B H 0.4618 0.0994 0.6841 0.027 Uiso 1 1 calc R . .
C4 C 0.4751(4) 0.2675(5) 0.6775(3) 0.0216(14) Uani 1 1 d . . .
H4C H 0.4686 0.3282 0.7038 0.026 Uiso 1 1 calc R . .
C5 C 0.3982(4) 0.2747(6) 0.6299(3) 0.0270(16) Uani 1 1 d . . .
H5A H 0.3848 0.3507 0.6193 0.032 Uiso 1 1 calc R . .
H5B H 0.3393 0.2400 0.6392 0.032 Uiso 1 1 calc R . .
C6 C 0.4411(5) 0.2133(5) 0.5842(3) 0.0272(16) Uani 1 1 d . . .
H6C H 0.4378 0.1344 0.5900 0.033 Uiso 1 1 calc R . .
H6D H 0.4085 0.2313 0.5479 0.033 Uiso 1 1 calc R . .
C7 C 0.5433(5) 0.2521(5) 0.5889(2) 0.0224(14) Uani 1 1 d . . .
H7A H 0.5494 0.3180 0.5660 0.027 Uiso 1 1 calc R . .
C8 C 0.6157(5) 0.1680(5) 0.5765(2) 0.0236(14) Uani 1 1 d . . .
H8A H 0.6747 0.2026 0.5673 0.028 Uiso 1 1 calc R . .
H8B H 0.5912 0.1211 0.5457 0.028 Uiso 1 1 calc R . .
C9 C 0.6319(5) 0.1037(5) 0.6297(3) 0.0245(15) Uani 1 1 d . . .
H9A H 0.5802 0.0515 0.6330 0.029 Uiso 1 1 calc R . .
H9B H 0.6923 0.0641 0.6316 0.029 Uiso 1 1 calc R . .
C10 C 0.7325(4) 0.2356(5) 0.6853(2) 0.0171(13) Uani 1 1 d . . .
H10A H 0.7713 0.1875 0.7106 0.021 Uiso 1 1 calc R . .
H10B H 0.7622 0.2395 0.6505 0.021 Uiso 1 1 calc R . .
C11 C 0.7972(4) 0.5919(5) 0.5229(2) 0.0164(12) Uani 1 1 d . . .
C12 C 0.8163(5) 0.6239(5) 0.4649(2) 0.0207(13) Uani 1 1 d . . .
H12A H 0.8424 0.6978 0.4642 0.025 Uiso 1 1 calc R . .
H12B H 0.7579 0.6205 0.4396 0.025 Uiso 1 1 calc R . .
C13 C 0.8882(4) 0.5404(5) 0.4492(2) 0.0221(14) Uani 1 1 d . . .
H13A H 0.8900 0.5370 0.4090 0.027 Uiso 1 1 calc R . .
H13B H 0.9520 0.5571 0.4666 0.027 Uiso 1 1 calc R . .
C14 C 0.8511(4) 0.4355(5) 0.4713(2) 0.0189(13) Uani 1 1 d . . .
H14A H 0.9036 0.3827 0.4793 0.023 Uiso 1 1 calc R . .
C15 C 0.7716(5) 0.3845(6) 0.4346(3) 0.0241(14) Uani 1 1 d . . .
H15A H 0.7958 0.3287 0.4108 0.029 Uiso 1 1 calc R . .
H15B H 0.7370 0.4396 0.4114 0.029 Uiso 1 1 calc R . .
C16 C 0.7076(5) 0.3339(6) 0.4748(2) 0.0264(15) Uani 1 1 d . . .
H16A H 0.6431 0.3222 0.4571 0.032 Uiso 1 1 calc R . .
H16B H 0.7334 0.2644 0.4893 0.032 Uiso 1 1 calc R . .
C17 C 0.7087(4) 0.4187(5) 0.5198(2) 0.0194(13) Uani 1 1 d . . .
H17A H 0.6965 0.3842 0.5552 0.023 Uiso 1 1 calc R . .
C18 C 0.6428(4) 0.5141(5) 0.5077(3) 0.0227(14) Uani 1 1 d . . .
H18A H 0.6308 0.5265 0.4678 0.027 Uiso 1 1 calc R . .
H18B H 0.5821 0.5021 0.5231 0.027 Uiso 1 1 calc R . .
C19 C 0.6950(4) 0.6084(5) 0.5355(2) 0.0224(14) Uani 1 1 d . . .
H19A H 0.6901 0.6074 0.5755 0.027 Uiso 1 1 calc R . .
H19B H 0.6699 0.6778 0.5204 0.027 Uiso 1 1 calc R . .
C20 C 0.8696(4) 0.6430(5) 0.5645(2) 0.0152(12) Uani 1 1 d . . .
H20A H 0.9320 0.6436 0.5500 0.018 Uiso 1 1 calc R . .
H20B H 0.8516 0.7186 0.5714 0.018 Uiso 1 1 calc R . .
C21 C 0.3733(4) 0.5951(5) 0.7852(2) 0.0191(13) Uani 1 1 d . A .
C22 C 0.2945(5) 0.6000(5) 0.7375(3) 0.0268(15) Uani 1 1 d . . .
H22A H 0.2337 0.6206 0.7508 0.032 Uiso 1 1 calc R . .
H22B H 0.3101 0.6522 0.7092 0.032 Uiso 1 1 calc R . .
C23 C 0.2908(5) 0.4845(5) 0.7150(3) 0.0272(15) Uani 1 1 d . . .
H23A H 0.2299 0.4702 0.6933 0.033 Uiso 1 1 calc R . .
H23B H 0.3425 0.4715 0.6916 0.033 Uiso 1 1 calc R . .
C24 C 0.3022(4) 0.4148(5) 0.7660(3) 0.0231(14) Uani 1 1 d . A .
H24A H 0.3297 0.3431 0.7576 0.028 Uiso 1 1 calc R . .
C25 C 0.2121(5) 0.4000(5) 0.7937(4) 0.0377(19) Uani 1 1 d D . .
H25A H 0.1686 0.4613 0.7854 0.045 Uiso 0.811(13) 1 calc PR A 1
H25B H 0.1798 0.3322 0.7815 0.045 Uiso 0.811(13) 1 calc PR A 1
H25C H 0.1568 0.4185 0.7679 0.045 Uiso 0.189(13) 1 calc PR A 2
H25D H 0.2060 0.3238 0.8051 0.045 Uiso 0.189(13) 1 calc PR A 2
C27 C 0.3241(5) 0.4825(6) 0.8607(3) 0.0259(15) Uani 1 1 d D . .
H27A H 0.3699 0.4654 0.8930 0.031 Uiso 0.811(13) 1 calc PR A 1
H27B H 0.3464 0.4219 0.8856 0.031 Uiso 0.189(13) 1 calc PR A 2
C26A C 0.2436(6) 0.3957(7) 0.8526(4) 0.030(2) Uani 0.811(13) 1 d PDU A 1
H26A H 0.2679 0.3231 0.8631 0.036 Uiso 0.811(13) 1 calc PR A 1
H26B H 0.1914 0.4137 0.8748 0.036 Uiso 0.811(13) 1 calc PR A 1
C28A C 0.2865(6) 0.5967(6) 0.8634(3) 0.023(2) Uani 0.811(13) 1 d PDU A 1
H28A H 0.2845 0.6201 0.9019 0.028 Uiso 0.811(13) 1 calc PR A 1
H28B H 0.2225 0.6022 0.8441 0.028 Uiso 0.811(13) 1 calc PR A 1
C26B C 0.2162(9) 0.471(4) 0.8421(15) 0.059(13) Uiso 0.189(13) 1 d PDU A 2
H26C H 0.1825 0.4388 0.8715 0.070 Uiso 0.189(13) 1 calc PR A 2
H26D H 0.1880 0.5426 0.8324 0.070 Uiso 0.189(13) 1 calc PR A 2
C28B C 0.357(3) 0.5909(13) 0.8849(5) 0.041(10) Uiso 0.189(13) 1 d PDU A 2
H28C H 0.4209 0.5851 0.9044 0.049 Uiso 0.189(13) 1 calc PR A 2
H28D H 0.3133 0.6182 0.9107 0.049 Uiso 0.189(13) 1 calc PR A 2
C29 C 0.3570(5) 0.6649(5) 0.8346(2) 0.0216(14) Uani 1 1 d D . .
H29A H 0.3300 0.7359 0.8232 0.026 Uiso 0.811(13) 1 calc PR A 1
H29B H 0.4162 0.6762 0.8585 0.026 Uiso 0.811(13) 1 calc PR A 1
H29C H 0.2960 0.7029 0.8282 0.026 Uiso 0.189(13) 1 calc PR A 2
H29D H 0.4076 0.7196 0.8407 0.026 Uiso 0.189(13) 1 calc PR A 2
C30 C 0.4674(5) 0.6159(5) 0.7627(2) 0.0194(13) Uani 1 1 d . . .
H30A H 0.4670 0.5835 0.7258 0.023 Uiso 1 1 calc R A .
H30B H 0.4773 0.6946 0.7593 0.023 Uiso 1 1 calc R . .
C31 C 0.5805(5) -0.1945(5) 0.6203(3) 0.0246(14) Uani 1 1 d . . .
H31A H 0.5769 -0.2742 0.6187 0.029 Uiso 1 1 calc R . .
H31B H 0.6457 -0.1731 0.6147 0.029 Uiso 1 1 calc R . .
C32 C 1.1388(6) 0.0267(7) 0.4705(3) 0.046(2) Uani 1 1 d . . .
H32A H 1.1215 0.0312 0.4305 0.056 Uiso 1 1 calc R . .
H32B H 1.1289 -0.0486 0.4822 0.056 Uiso 1 1 calc R . .

loop_
_atom_site_aniso_label
_atom_site_aniso_U_11
_atom_site_aniso_U_22
_atom_site_aniso_U_33
_atom_site_aniso_U_23
_atom_site_aniso_U_13
_atom_site_aniso_U_12
Pt1 0.00905(11) 0.01650(11) 0.01214(10) 0.00082(9) -0.00050(8) -0.00187(9)
Pt2 0.00988(11) 0.01507(11) 0.01366(10) 0.00058(8) 0.00162(8) -0.00137(9)
Pt3 0.01075(11) 0.02183(12) 0.01790(11) 0.00410(9) 0.00354(8) 0.00304(10)
Cl1 0.0169(7) 0.0219(8) 0.0171(7) -0.0045(6) 0.0006(5) -0.0040(6)
Cl2 0.0143(7) 0.0191(7) 0.0190(7) 0.0024(5) -0.0018(6) 0.0019(6)
Cl3 0.0179(8) 0.0276(8) 0.0172(7) 0.0040(6) -0.0016(6) 0.0034(6)
Cl4 0.0237(8) 0.0176(7) 0.0283(8) -0.0038(6) 0.0044(6) 0.0016(6)
Cl5 0.0123(7) 0.0384(9) 0.0205(7) 0.0014(6) 0.0013(6) 0.0056(7)
Cl6 0.0196(8) 0.0239(8) 0.0364(9) 0.0151(7) 0.0089(7) 0.0077(7)
Cl7 0.0472(11) 0.0222(8) 0.0238(8) -0.0011(6) 0.0122(7) -0.0038(8)
Cl8 0.0499(13) 0.0398(11) 0.0329(10) 0.0010(8) -0.0124(9) -0.0072(9)
Cl9 0.0562(15) 0.0600(15) 0.0667(15) 0.0064(12) 0.0070(12) -0.0197(12)
Cl10 0.0749(17) 0.0574(14) 0.0470(12) -0.0109(11) 0.0190(12) -0.0017(13)
N1 0.017(3) 0.016(2) 0.015(2) 0.0042(19) 0.002(2) -0.006(2)
N2 0.009(2) 0.022(3) 0.018(2) 0.004(2) -0.002(2) -0.002(2)
N3 0.011(3) 0.017(2) 0.013(2) -0.0027(19) 0.0013(19) -0.003(2)
N4 0.012(2) 0.015(2) 0.015(2) 0.0018(19) 0.0008(18) -0.002(2)
N5 0.013(3) 0.018(3) 0.025(3) 0.005(2) 0.003(2) 0.003(2)
N6 0.019(3) 0.022(3) 0.024(3) -0.006(2) 0.006(2) -0.005(2)
C1 0.015(3) 0.023(3) 0.020(3) 0.005(2) -0.002(2) 0.002(3)
C2 0.019(3) 0.023(3) 0.018(3) 0.006(2) 0.001(2) 0.000(3)
C3 0.014(3) 0.028(4) 0.025(3) 0.009(3) 0.003(3) -0.003(3)
C4 0.010(3) 0.024(3) 0.030(3) 0.007(3) 0.001(3) -0.002(3)
C5 0.006(3) 0.031(4) 0.042(4) 0.016(3) -0.011(3) -0.004(3)
C6 0.024(4) 0.024(4) 0.030(4) 0.003(3) -0.010(3) -0.009(3)
C7 0.024(4) 0.023(3) 0.018(3) 0.003(2) -0.007(3) -0.005(3)
C8 0.029(4) 0.022(3) 0.020(3) -0.002(3) -0.001(3) -0.001(3)
C9 0.024(4) 0.022(3) 0.027(3) 0.005(3) -0.003(3) -0.001(3)
C10 0.012(3) 0.022(3) 0.017(3) 0.013(2) 0.000(2) 0.003(3)
C11 0.017(3) 0.019(3) 0.013(3) 0.003(2) -0.002(2) -0.004(3)
C12 0.020(3) 0.026(3) 0.016(3) 0.003(2) 0.003(3) -0.002(3)
C13 0.013(3) 0.038(4) 0.016(3) -0.001(3) 0.003(2) -0.005(3)
C14 0.014(3) 0.027(3) 0.017(3) -0.007(2) 0.005(2) -0.002(3)
C15 0.022(4) 0.030(4) 0.020(3) -0.009(3) -0.002(3) -0.003(3)
C16 0.028(4) 0.033(4) 0.018(3) -0.005(3) 0.003(3) -0.014(3)
C17 0.015(3) 0.028(3) 0.015(3) 0.002(3) 0.002(2) -0.009(3)
C18 0.011(3) 0.035(4) 0.022(3) 0.001(3) 0.001(2) 0.000(3)
C19 0.019(3) 0.030(4) 0.018(3) 0.001(3) -0.003(3) 0.004(3)
C20 0.021(3) 0.011(3) 0.013(3) -0.001(2) -0.001(2) -0.003(2)
C21 0.020(3) 0.012(3) 0.025(3) 0.004(2) 0.002(3) -0.002(3)
C22 0.024(4) 0.021(3) 0.035(4) 0.007(3) 0.000(3) 0.005(3)
C23 0.023(4) 0.025(4) 0.032(4) -0.004(3) -0.009(3) 0.007(3)
C24 0.013(3) 0.020(3) 0.036(4) 0.000(3) 0.000(3) 0.000(3)
C25 0.022(4) 0.014(3) 0.078(6) 0.000(3) 0.010(4) -0.006(3)
C27 0.021(4) 0.030(4) 0.029(4) 0.013(3) 0.012(3) 0.006(3)
C26A 0.021(5) 0.019(4) 0.052(6) 0.012(4) 0.020(4) 0.005(4)
C28A 0.025(5) 0.021(4) 0.024(4) 0.001(3) 0.007(3) 0.005(3)
C29 0.018(3) 0.023(3) 0.024(3) 0.000(3) 0.003(3) 0.003(3)
C30 0.027(4) 0.013(3) 0.019(3) 0.001(2) 0.006(3) -0.002(3)
C31 0.026(4) 0.023(3) 0.025(3) -0.002(3) 0.004(3) -0.002(3)
C32 0.073(7) 0.041(5) 0.024(4) -0.006(3) 0.003(4) -0.027(5)

loop_
_atom_type_symbol
_atom_type_description
_atom_type_scat_dispersion_real
_atom_type_scat_dispersion_imag
_atom_type_scat_source
C C 0.0033 0.0016 'International Tables Vol C Tables 4.2.6.8 and 6.1.1.4'
H H 0.0000 0.0000 'International Tables Vol C Tables 4.2.6.8 and 6.1.1.4'
N N 0.0061 0.0033 'International Tables Vol C Tables 4.2.6.8 and 6.1.1.4'
Cl Cl 0.1484 0.1585 'International Tables Vol C Tables 4.2.6.8 and 6.1.1.4'
Pt Pt -1.7033 8.3905 'International Tables Vol C Tables 4.2.6.8 and 6.1.1.4'

loop_
_geom_angle_atom_site_label_1
_geom_angle_atom_site_label_2
_geom_angle_atom_site_label_3
_geom_angle
N2 Pt1 N1 84.28(19)
N2 Pt1 Cl1 91.06(14)
N1 Pt1 Cl1 174.80(13)
N2 Pt1 Cl2 178.71(15)
N1 Pt1 Cl2 94.67(14)
Cl1 Pt1 Cl2 89.96(5)
N4 Pt2 N3 84.43(18)
N4 Pt2 Cl3 89.76(13)
N3 Pt2 Cl3 173.98(14)
N4 Pt2 Cl4 178.84(14)
N3 Pt2 Cl4 94.91(14)
Cl3 Pt2 Cl4 90.93(6)
N6 Pt3 N5 84.8(2)
N6 Pt3 Cl5 90.38(15)
N5 Pt3 Cl5 175.03(15)
N6 Pt3 Cl6 176.74(15)
N5 Pt3 Cl6 91.98(15)
Cl5 Pt3 Cl6 92.84(6)
C4 N1 C1 106.9(4)
C4 N1 C7 106.8(5)
C1 N1 C7 106.2(5)
C4 N1 Pt1 109.6(4)
C1 N1 Pt1 110.5(3)
C7 N1 Pt1 116.4(3)
C10 N2 Pt1 108.8(3)
C10 N2 H2A 109.9
Pt1 N2 H2A 109.9
C10 N2 H2B 109.9
Pt1 N2 H2B 109.9
H2A N2 H2B 108.3
C14 N3 C17 106.1(4)
C14 N3 C11 106.9(4)
C17 N3 C11 106.4(4)
C14 N3 Pt2 117.2(4)
C17 N3 Pt2 110.4(3)
C11 N3 Pt2 109.2(3)
C20 N4 Pt2 107.9(3)
C20 N4 H4A 110.1
Pt2 N4 H4A 110.1
C20 N4 H4B 110.1
Pt2 N4 H4B 110.1
H4A N4 H4B 108.4
C27 N5 C24 106.8(5)
C27 N5 C21 106.9(5)
C24 N5 C21 106.6(4)
C27 N5 Pt3 110.2(4)
C24 N5 Pt3 116.5(4)
C21 N5 Pt3 109.4(4)
C30 N6 Pt3 108.0(4)
C30 N6 H6A 110.1
Pt3 N6 H6A 110.1
C30 N6 H6B 110.1
Pt3 N6 H6B 110.1
H6A N6 H6B 108.4
C9 C1 C10 109.9(5)
C9 C1 C2 113.9(5)
C10 C1 C2 115.1(5)
C9 C1 N1 105.2(5)
C10 C1 N1 108.5(5)
C2 C1 N1 103.3(5)
C3 C2 C1 103.6(5)
C3 C2 H2C 111.0
C1 C2 H2C 111.0
C3 C2 H2D 111.0
C1 C2 H2D 111.0
H2C C2 H2D 109.0
C2 C3 C4 102.9(5)
C2 C3 H3A 111.2
C4 C3 H3A 111.2
C2 C3 H3B 111.2
C4 C3 H3B 111.2
H3A C3 H3B 109.1
C5 C4 C3 116.4(5)
C5 C4 N1 104.2(5)
C3 C4 N1 105.3(5)
C5 C4 H4C 110.2
C3 C4 H4C 110.2
N1 C4 H4C 110.2
C4 C5 C6 102.8(5)
C4 C5 H5A 111.2
C6 C5 H5A 111.2
C4 C5 H5B 111.2
C6 C5 H5B 111.2
H5A C5 H5B 109.1
C7 C6 C5 103.6(5)
C7 C6 H6C 111.0
C5 C6 H6C 111.0
C7 C6 H6D 111.0
C5 C6 H6D 111.0
H6C C6 H6D 109.0
C8 C7 C6 115.6(5)
C8 C7 N1 104.9(5)
C6 C7 N1 104.8(5)
C8 C7 H7A 110.4
C6 C7 H7A 110.4
N1 C7 H7A 110.4
C7 C8 C9 103.6(5)
C7 C8 H8A 111.0
C9 C8 H8A 111.0
C7 C8 H8B 111.0
C9 C8 H8B 111.0
H8A C8 H8B 109.0
C1 C9 C8 104.2(5)
C1 C9 H9A 110.9
C8 C9 H9A 110.9
C1 C9 H9B 110.9
C8 C9 H9B 110.9
H9A C9 H9B 108.9
N2 C10 C1 111.0(5)
N2 C10 H10A 109.4
C1 C10 H10A 109.4
N2 C10 H10B 109.4
C1 C10 H10B 109.4
H10A C10 H10B 108.0
C20 C11 C12 110.3(5)
C20 C11 C19 114.1(5)
C12 C11 C19 114.3(5)
C20 C11 N3 109.6(4)
C12 C11 N3 104.2(5)
C19 C11 N3 103.6(5)
C11 C12 C13 104.1(5)
C11 C12 H12A 110.9
C13 C12 H12A 110.9
C11 C12 H12B 110.9
C13 C12 H12B 110.9
H12A C12 H12B 109.0
C14 C13 C12 102.9(5)
C14 C13 H13A 111.2
C12 C13 H13A 111.2
C14 C13 H13B 111.2
C12 C13 H13B 111.2
H13A C13 H13B 109.1
C15 C14 C13 114.3(5)
C15 C14 N3 106.1(5)
C13 C14 N3 105.1(5)
C15 C14 H14A 110.4
C13 C14 H14A 110.4
N3 C14 H14A 110.4
C14 C15 C16 104.3(5)
C14 C15 H15A 110.9
C16 C15 H15A 110.9
C14 C15 H15B 110.9
C16 C15 H15B 110.9
H15A C15 H15B 108.9
C17 C16 C15 102.5(5)
C17 C16 H16A 111.3
C15 C16 H16A 111.3
C17 C16 H16B 111.3
C15 C16 H16B 111.3
H16A C16 H16B 109.2
C18 C17 C16 115.7(5)
C18 C17 N3 105.3(5)
C16 C17 N3 105.1(5)
C18 C17 H17A 110.2
C16 C17 H17A 110.2
N3 C17 H17A 110.2
C19 C18 C17 104.2(5)
C19 C18 H18A 110.9
C17 C18 H18A 110.9
C19 C18 H18B 110.9
C17 C18 H18B 110.9
H18A C18 H18B 108.9
C18 C19 C11 104.1(5)
C18 C19 H19A 110.9
C11 C19 H19A 110.9
C18 C19 H19B 110.9
C11 C19 H19B 110.9
H19A C19 H19B 109.0
N4 C20 C11 109.4(5)
N4 C20 H20A 109.8
C11 C20 H20A 109.8
N4 C20 H20B 109.8
C11 C20 H20B 109.8
H20A C20 H20B 108.2
C30 C21 C29 113.6(5)
C30 C21 C22 108.9(5)
C29 C21 C22 115.1(5)
C30 C21 N5 109.9(5)
C29 C21 N5 104.1(5)
C22 C21 N5 104.7(5)
C23 C22 C21 103.5(5)
C23 C22 H22A 111.1
C21 C22 H22A 111.1
C23 C22 H22B 111.1
C21 C22 H22B 111.1
H22A C22 H22B 109.0
C24 C23 C22 103.7(5)
C24 C23 H23A 111.0
C22 C23 H23A 111.0
C24 C23 H23B 111.0
C22 C23 H23B 111.0
H23A C23 H23B 109.0
C23 C24 C25 114.2(6)
C23 C24 N5 105.2(5)
C25 C24 N5 105.8(5)
C23 C24 H24A 110.5
C25 C24 H24A 110.5
N5 C24 H24A 110.5
C26A C25 C26B 41(2)
C26A C25 C24 104.5(6)
C26B C25 C24 108.5(13)
C26A C25 H25A 110.8
C26B C25 H25A 71.4
C24 C25 H25A 110.8
C26A C25 H25B 110.8
C26B C25 H25B 137.1
C24 C25 H25B 110.8
H25A C25 H25B 108.9
C26A C25 H25C 141.8
C26B C25 H25C 110.0
C24 C25 H25C 110.0
H25A C25 H25C 41.0
H25B C25 H25C 71.6
C26A C25 H25D 73.5
C26B C25 H25D 110.0
C24 C25 H25D 110.0
H25A C25 H25D 135.9
H25B C25 H25D 39.3
H25C C25 H25D 108.4
C28A C27 C28B 42.1(16)
C28A C27 N5 105.0(5)
C28B C27 N5 103.2(12)
C28A C27 C26B 75.7(16)
C28B C27 C26B 117(2)
N5 C27 C26B 103.7(13)
C28A C27 C26A 112.8(6)
C28B C27 C26A 147.9(18)
N5 C27 C26A 103.4(6)
C26B C27 C26A 38.6(19)
C28A C27 H27A 111.7
C28B C27 H27A 74.0
N5 C27 H27A 111.7
C26B C27 H27A 139.5
C26A C27 H27A 111.7
C28A C27 H27B 140.1
C28B C27 H27B 110.9
N5 C27 H27B 110.9
C26B C27 H27B 110.9
C26A C27 H27B 75.5
H27A C27 H27B 38.1
C25 C26A C27 104.6(6)
C25 C26A H26A 110.8
C27 C26A H26A 110.8
C25 C26A H26B 110.8
C27 C26A H26B 110.8
H26A C26A H26B 108.9
C27 C28A C29 104.0(6)
C27 C28A H28A 110.9
C29 C28A H28A 110.9
C27 C28A H28B 110.9
C29 C28A H28B 110.9
H28A C28A H28B 109.0
C25 C26B C27 104.4(8)
C25 C26B H26C 110.9
C27 C26B H26C 110.9
C25 C26B H26D 110.9
C27 C26B H26D 110.9
H26C C26B H26D 108.9
C27 C28B C29 103.7(8)
C27 C28B H28C 111.0
C29 C28B H28C 111.0
C27 C28B H28D 111.0
C29 C28B H28D 111.0
H28C C28B H28D 109.0
C21 C29 C28B 108.2(10)
C21 C29 C28A 102.1(5)
C28B C29 C28A 41.7(16)
C21 C29 H29A 111.3
C28B C29 H29A 136.6
C28A C29 H29A 111.3
C21 C29 H29B 111.3
C28B C29 H29B 71.0
C28A C29 H29B 111.3
H29A C29 H29B 109.2
C21 C29 H29C 110.1
C28B C29 H29C 110.1
C28A C29 H29C 74.3
H29A C29 H29C 38.7
H29B C29 H29C 135.6
C21 C29 H29D 110.1
C28B C29 H29D 110.1
C28A C29 H29D 143.7
H29A C29 H29D 72.1
H29B C29 H29D 41.2
H29C C29 H29D 108.4
N6 C30 C21 110.3(5)
N6 C30 H30A 109.6
C21 C30 H30A 109.6
N6 C30 H30B 109.6
C21 C30 H30B 109.6
H30A C30 H30B 108.1
Cl7 C31 Cl8 112.0(4)
Cl7 C31 H31A 109.2
Cl8 C31 H31A 109.2
Cl7 C31 H31B 109.2
Cl8 C31 H31B 109.2
H31A C31 H31B 107.9
Cl9 C32 Cl10 110.9(4)
Cl9 C32 H32A 109.5
Cl10 C32 H32A 109.5
Cl9 C32 H32B 109.5
Cl10 C32 H32B 109.5
H32A C32 H32B 108.0

loop_
_geom_bond_atom_site_label_1
_geom_bond_atom_site_label_2
_geom_bond_distance
Pt1 N2 2.022(5)
Pt1 N1 2.060(5)
Pt1 Cl1 2.3068(15)
Pt1 Cl2 2.3203(14)
Pt2 N4 2.020(5)
Pt2 N3 2.077(5)
Pt2 Cl3 2.3078(14)
Pt2 Cl4 2.3242(15)
Pt3 N6 2.036(5)
Pt3 N5 2.064(5)
Pt3 Cl5 2.3188(15)
Pt3 Cl6 2.3203(16)
Cl7 C31 1.762(6)
Cl8 C31 1.767(7)
Cl9 C32 1.724(9)
Cl10 C32 1.844(9)
N1 C4 1.529(8)
N1 C1 1.550(8)
N1 C7 1.552(7)
N2 C10 1.468(8)
N2 H2A 0.9200
N2 H2B 0.9200
N3 C14 1.528(7)
N3 C17 1.552(7)
N3 C11 1.556(7)
N4 C20 1.491(7)
N4 H4A 0.9200
N4 H4B 0.9200
N5 C27 1.526(8)
N5 C24 1.540(8)
N5 C21 1.556(7)
N6 C30 1.480(8)
N6 H6A 0.9200
N6 H6B 0.9200
C1 C9 1.518(9)
C1 C10 1.527(8)
C1 C2 1.529(8)
C2 C3 1.521(8)
C2 H2C 0.9900
C2 H2D 0.9900
C3 C4 1.528(8)
C3 H3A 0.9900
C3 H3B 0.9900
C4 C5 1.526(8)
C4 H4C 1.0000
C5 C6 1.530(10)
C5 H5A 0.9900
C5 H5B 0.9900
C6 C7 1.529(9)
C6 H6C 0.9900
C6 H6D 0.9900
C7 C8 1.520(9)
C7 H7A 1.0000
C8 C9 1.529(8)
C8 H8A 0.9900
C8 H8B 0.9900
C9 H9A 0.9900
C9 H9B 0.9900
C10 H10A 0.9900
C10 H10B 0.9900
C11 C20 1.518(8)
C11 C12 1.526(8)
C11 C19 1.535(9)
C12 C13 1.533(9)
C12 H12A 0.9900
C12 H12B 0.9900
C13 C14 1.523(9)
C13 H13A 0.9900
C13 H13B 0.9900
C14 C15 1.516(8)
C14 H14A 1.0000
C15 C16 1.540(9)
C15 H15A 0.9900
C15 H15B 0.9900
C16 C17 1.522(8)
C16 H16A 0.9900
C16 H16B 0.9900
C17 C18 1.522(9)
C17 H17A 1.0000
C18 C19 1.511(9)
C18 H18A 0.9900
C18 H18B 0.9900
C19 H19A 0.9900
C19 H19B 0.9900
C20 H20A 0.9900
C20 H20B 0.9900
C21 C30 1.522(9)
C21 C29 1.525(8)
C21 C22 1.543(9)
C22 C23 1.533(9)
C22 H22A 0.9900
C22 H22B 0.9900
C23 C24 1.516(9)
C23 H23A 0.9900
C23 H23B 0.9900
C24 C25 1.524(10)
C24 H24A 1.0000
C25 C26A 1.470(12)
C25 C26B 1.476(14)
C25 H25A 0.9900
C25 H25B 0.9900
C25 H25C 0.9900
C25 H25D 0.9900
C27 C28A 1.517(10)
C27 C28B 1.525(12)
C27 C26B 1.570(13)
C27 C26A 1.572(11)
C27 H27A 1.0000
C27 H27B 1.0000
C26A H26A 0.9900
C26A H26B 0.9900
C28A C29 1.538(10)
C28A H28A 0.9900
C28A H28B 0.9900
C26B H26C 0.9900
C26B H26D 0.9900
C28B C29 1.537(12)
C28B H28C 0.9900
C28B H28D 0.9900
C29 H29A 0.9900
C29 H29B 0.9900
C29 H29C 0.9900
C29 H29D 0.9900
C30 H30A 0.9900
C30 H30B 0.9900
C31 H31A 0.9900
C31 H31B 0.9900
C32 H32A 0.9900
C32 H32B 0.9900

loop_
_geom_hbond_atom_site_label_D
_geom_hbond_atom_site_label_H
_geom_hbond_atom_site_label_A
_geom_hbond_distance_DH
_geom_hbond_distance_HA
_geom_hbond_distance_DA
_geom_hbond_angle_DHA
_geom_hbond_site_symmetry_A
N2 H2A Cl3 0.92 2.64 3.487(5) 154.0 .
N2 H2B Cl5 0.92 2.47 3.364(5) 164.0 .
N4 H4A Cl1 0.92 2.44 3.344(5) 166.3 .
N4 H4B Cl6 0.92 2.54 3.316(5) 142.4 2_656
N6 H6A Cl4 0.92 2.88 3.795(5) 176.9 2_656
N6 H6B Cl1 0.92 2.67 3.513(5) 153.4 .
